data_7223182
loop_
_publ_author_name
'Yang, Li-Bo'
'Wang, Hong-Can'
'Fang, Xiao-Dan'
'Chen, Si-Jin'
'Xu, Quan-Qing'
'Zhu, Ai-Xin'
'Yang, Zhi'

_publ_section_title
;
 A series of Zn(ii) and Cd(ii) coordination compounds based on
 4-(4H-1,2,4-triazol-4-yl)benzoic acid: synthesis, structure and
 photoluminescence properties
;
_journal_issue 1
_journal_name_full CrystEngComm
_journal_page_first 130
_journal_paper_doi 10.1039/C5CE01815C
_journal_volume 18
_journal_year 2016
_chemical_formula_sum 'C58.5 H54.5 Cd5 Cl4 N19.5 O17.5'
_chemical_formula_weight 2014.55
_chemical_name_systematic
; 
 ? 
;
_space_group_IT_number 2
_symmetry_cell_setting triclinic
_symmetry_space_group_name_Hall '-P 1'
_symmetry_space_group_name_H-M 'P -1'
_atom_sites_solution_hydrogens geom
_atom_sites_solution_primary direct
_atom_sites_solution_secondary difmap
_audit_creation_method SHELXL-97
_audit_update_record
;
2015-07-18 deposited with the CCDC.
2015-11-10 downloaded from the CCDC.
;
_cell_angle_alpha 70.13(3)
_cell_angle_beta 76.08(3)
_cell_angle_gamma 73.31(3)
_cell_formula_units_Z 2
_cell_length_a 12.946(3)
_cell_length_b 17.321(3)
_cell_length_c 22.153(4)
_cell_measurement_temperature 293(2)
_cell_volume 4418.3(18)
_computing_cell_refinement 'RAPID-AUTO (Rigaku, 1998)'
_computing_data_collection 'RAPID-AUTO (Rigaku, 1998)'
_computing_data_reduction 'CrystalClear (Rigaku/MSC, 2002)'
_computing_publication_material 'SHELXTL (Sheldrick, 2008)'
_computing_structure_refinement 'SHELXS-97 (Sheldrick, 2008)'
_computing_structure_solution 'SHELXS-97 (Sheldrick, 2008)'
_diffrn_ambient_temperature 293(2)
_diffrn_measured_fraction_theta_full 0.988
_diffrn_measured_fraction_theta_max 0.988
_diffrn_measurement_device_type 'Rigaku R-AXIS RAPID IP'
_diffrn_measurement_method \w
_diffrn_radiation_monochromator graphite
_diffrn_radiation_source 'fine-focus sealed tube'
_diffrn_radiation_type MoK\a
_diffrn_radiation_wavelength 0.71073
_diffrn_reflns_av_R_equivalents 0.0598
_diffrn_reflns_av_sigmaI/netI 0.0769
_diffrn_reflns_limit_h_max 15
_diffrn_reflns_limit_h_min -15
_diffrn_reflns_limit_k_max 21
_diffrn_reflns_limit_k_min -21
_diffrn_reflns_limit_l_max 27
_diffrn_reflns_limit_l_min -27
_diffrn_reflns_number 36654
_diffrn_reflns_theta_full 26.00
_diffrn_reflns_theta_max 26.00
_diffrn_reflns_theta_min 3.01
_exptl_absorpt_coefficient_mu 1.370
_exptl_absorpt_correction_T_max 0.7003
_exptl_absorpt_correction_T_min 0.6683
_exptl_absorpt_correction_type multi-scan
_exptl_absorpt_process_details '(ABSCOR; Higashi, 1995)'
_exptl_crystal_colour colorless
_exptl_crystal_density_diffrn 1.508
_exptl_crystal_density_method 'not measured'
_exptl_crystal_description block
_exptl_crystal_F_000 1964
_exptl_crystal_size_max 0.32
_exptl_crystal_size_mid 0.30
_exptl_crystal_size_min 0.28
_refine_diff_density_max 1.128
_refine_diff_density_min -1.479
_refine_diff_density_rms 0.158
_refine_ls_extinction_method none
_refine_ls_goodness_of_fit_ref 1.020
_refine_ls_hydrogen_treatment constr
_refine_ls_matrix_type full
_refine_ls_number_parameters 1031
_refine_ls_number_reflns 17149
_refine_ls_number_restraints 0
_refine_ls_restrained_S_all 1.020
_refine_ls_R_factor_all 0.0722
_refine_ls_R_factor_gt 0.0545
_refine_ls_shift/su_max 0.001
_refine_ls_shift/su_mean 0.000
_refine_ls_structure_factor_coef Fsqd
_refine_ls_weighting_details 'calc w=1/[\s^2^(Fo^2^)+(0.0898P)^2^+5.9815P] where P=(Fo^2^+2Fc^2^)/3'
_refine_ls_weighting_scheme calc
_refine_ls_wR_factor_gt 0.1593
_refine_ls_wR_factor_ref 0.1700
_reflns_number_gt 12491
_reflns_number_total 17149
_reflns_threshold_expression >2sigma(I)
_cod_data_source_file c5ce01815c2.cif
_cod_data_source_block 7
_cod_depositor_comments
;
The following automatic conversions were performed:

'_symmetry_cell_setting' value 'Triclinic' changed to 'triclinic'
according to
/usr/data/users/saulius/crontab/automatic-downloads/rss-feeds/RSC/lib/dictionaries/cif_core.dic
dictionary named 'cif_core.dic' version 2.4.2 from 2011-04-26.

Automatic conversion script
Id: cif_fix_values 3271 2015-04-21 07:52:19Z andrius 

 Adding full bibliography for 7223177--7223183.cif.
;
_cod_original_cell_volume 4418.3(15)
_cod_original_sg_symbol_H-M P-1
_cod_original_formula_sum 'C58.50 H54.5 Cd5 Cl4 N19.50 O17.50'
_cod_database_code 7223182

loop_
_symmetry_equiv_pos_as_xyz
'x, y, z'
'-x, -y, -z'

loop_
_atom_site_label
_atom_site_type_symbol
_atom_site_fract_x
_atom_site_fract_y
_atom_site_fract_z
_atom_site_U_iso_or_equiv
_atom_site_adp_type
_atom_site_occupancy
_atom_site_symmetry_multiplicity
_atom_site_calc_flag
_atom_site_refinement_flags
Cd1 Cd 1.16515(4) 0.54865(3) 0.01310(2) 0.03523(13) Uani 1 1 d .
Cd2 Cd 0.17809(3) 0.73405(3) 0.090749(19) 0.02756(12) Uani 1 1 d .
Cd3 Cd 0.17465(3) 0.77685(2) 0.248079(19) 0.02693(12) Uani 1 1 d .
Cd4 Cd 0.17631(3) 0.81187(3) 0.408313(19) 0.02612(12) Uani 1 1 d .
Cd5 Cd -0.83254(4) 1.00526(3) 0.48319(2) 0.02811(12) Uani 1 1 d .
Cl1 Cl 0.29231(15) 0.62030(11) 0.03149(9) 0.0457(4) Uani 1 1 d .
Cl2 Cl 0.05532(13) 0.83723(10) 0.15491(7) 0.0378(4) Uani 1 1 d .
Cl3 Cl 0.27952(15) 0.70458(11) 0.34725(8) 0.0469(4) Uani 1 1 d .
Cl4 Cl 0.05536(13) 0.91954(11) 0.46810(9) 0.0434(4) Uani 1 1 d .
N1 N 1.1399(7) 0.6360(4) -0.4748(3) 0.064(2) Uani 1 1 d .
N2 N 1.1631(5) 0.7130(3) -0.4890(3) 0.0423(14) Uani 1 1 d .
N3 N 1.1628(6) 0.6536(4) -0.3857(3) 0.0472(15) Uani 1 1 d .
N4 N 1.0168(4) 0.6263(3) 0.0650(3) 0.0364(12) Uani 1 1 d .
N5 N 1.0159(4) 0.6898(3) 0.0888(3) 0.0377(12) Uani 1 1 d .
N6 N 0.8474(4) 0.6819(4) 0.0978(3) 0.0445(14) Uani 1 1 d .
N7 N 0.1874(5) 0.6242(3) 0.1903(2) 0.0369(13) Uani 1 1 d .
N8 N 0.1737(5) 0.6428(3) 0.2474(2) 0.0377(13) Uani 1 1 d .
N9 N 0.1730(5) 0.5104(3) 0.2702(3) 0.0435(15) Uani 1 1 d .
N10 N 0.1809(4) 0.9094(3) 0.2505(2) 0.0321(11) Uani 1 1 d .
N11 N 0.1791(5) 0.9253(3) 0.3073(2) 0.0354(12) Uani 1 1 d .
N12 N 0.1795(5) 1.0424(3) 0.2280(3) 0.0360(12) Uani 1 1 d .
N13 N 0.0112(4) 0.8028(3) 0.3815(2) 0.0324(11) Uani 1 1 d .
N14 N 0.0117(4) 0.7923(3) 0.3222(2) 0.0328(11) Uani 1 1 d .
N15 N -0.1573(4) 0.8181(3) 0.3719(2) 0.0347(12) Uani 1 1 d .
N16 N -0.8591(6) 0.9193(4) 0.9795(3) 0.0499(16) Uani 1 1 d .
N17 N -0.8409(5) 0.8325(3) 0.9919(2) 0.0396(13) Uani 1 1 d .
N18 N -0.8417(5) 0.8902(3) 0.8882(3) 0.0413(13) Uani 1 1 d .
C1 C 1.1420(9) 0.6032(5) -0.4137(4) 0.069(3) Uani 1 1 d .
H1A H 1.1303 0.5496 -0.3909 0.083 Uiso 1 1 calc R
C2 C 1.1761(6) 0.7222(4) -0.4369(3) 0.0441(17) Uani 1 1 d .
H2A H 1.1926 0.7697 -0.4343 0.053 Uiso 1 1 calc R
C3 C 1.1673(6) 0.6388(5) -0.3179(3) 0.0447(17) Uani 1 1 d .
C4 C 1.1252(6) 0.7038(4) -0.2903(3) 0.0447(17) Uani 1 1 d .
H4A H 1.0960 0.7573 -0.3158 0.054 Uiso 1 1 calc R
C5 C 1.1258(6) 0.6905(4) -0.2256(3) 0.0428(16) Uani 1 1 d .
H5A H 1.0961 0.7344 -0.2070 0.051 Uiso 1 1 calc R
C6 C 1.1714(6) 0.6103(4) -0.1882(3) 0.0426(16) Uani 1 1 d .
C7 C 1.2138(8) 0.5452(5) -0.2168(4) 0.064(2) Uani 1 1 d .
H7A H 1.2439 0.4916 -0.1920 0.077 Uiso 1 1 calc R
C8 C 1.2114(8) 0.5598(5) -0.2819(4) 0.066(3) Uani 1 1 d .
H8A H 1.2396 0.5163 -0.3010 0.079 Uiso 1 1 calc R
C9 C 1.1726(6) 0.5943(5) -0.1170(3) 0.0421(16) Uani 1 1 d .
C10 C 0.9152(6) 0.6216(5) 0.0712(4) 0.0461(17) Uani 1 1 d .
H10A H 0.8930 0.5830 0.0592 0.055 Uiso 1 1 calc R
C11 C 0.9145(5) 0.7218(4) 0.1082(4) 0.0434(16) Uani 1 1 d .
H11A H 0.8912 0.7659 0.1268 0.052 Uiso 1 1 calc R
C12 C 0.7299(5) 0.7008(5) 0.1078(4) 0.0459(17) Uani 1 1 d .
C13 C 0.6722(6) 0.7051(7) 0.1668(4) 0.074(3) Uani 1 1 d .
H13A H 0.7078 0.6950 0.2014 0.088 Uiso 1 1 calc R
C14 C 0.5592(7) 0.7247(8) 0.1747(5) 0.079(3) Uani 1 1 d .
H14A H 0.5185 0.7289 0.2146 0.095 Uiso 1 1 calc R
C15 C 0.5065(5) 0.7379(5) 0.1236(4) 0.0457(17) Uani 1 1 d .
C16 C 0.5683(6) 0.7242(9) 0.0676(5) 0.096(4) Uani 1 1 d .
H16A H 0.5337 0.7246 0.0352 0.115 Uiso 1 1 calc R
C17 C 0.6803(7) 0.7098(8) 0.0574(4) 0.090(4) Uani 1 1 d .
H17A H 0.7210 0.7063 0.0173 0.108 Uiso 1 1 calc R
C18 C 0.3823(5) 0.7576(5) 0.1336(4) 0.0432(16) Uani 1 1 d .
C19 C 0.1872(6) 0.5452(4) 0.2040(3) 0.0425(16) Uani 1 1 d .
H19A H 0.1954 0.5167 0.1738 0.051 Uiso 1 1 calc R
C20 C 0.1656(7) 0.5739(4) 0.2947(3) 0.0450(18) Uani 1 1 d .
H20A H 0.1562 0.5691 0.3387 0.054 Uiso 1 1 calc R
C21 C 0.1668(7) 0.4247(4) 0.3060(3) 0.0453(18) Uani 1 1 d .
C22 C 0.1984(9) 0.3904(5) 0.3658(4) 0.066(3) Uani 1 1 d .
H22A H 0.2203 0.4226 0.3844 0.079 Uiso 1 1 calc R
C23 C 0.1971(8) 0.3059(4) 0.3987(4) 0.061(2) Uani 1 1 d .
H23A H 0.2199 0.2814 0.4391 0.073 Uiso 1 1 calc R
C24 C 0.1628(6) 0.2592(4) 0.3723(3) 0.0360(14) Uani 1 1 d .
C25 C 0.1274(6) 0.2958(4) 0.3126(3) 0.0440(17) Uani 1 1 d .
H25A H 0.1032 0.2642 0.2944 0.053 Uiso 1 1 calc R
C26 C 0.1280(7) 0.3793(4) 0.2801(4) 0.054(2) Uani 1 1 d .
H26A H 0.1022 0.4047 0.2406 0.065 Uiso 1 1 calc R
C27 C 0.1643(6) 0.1677(4) 0.4072(3) 0.0377(15) Uani 1 1 d .
C28 C 0.1787(6) 1.0053(4) 0.2930(3) 0.0372(15) Uani 1 1 d .
H28A H 0.1779 1.0326 0.3228 0.045 Uiso 1 1 calc R
C29 C 0.1801(5) 0.9802(4) 0.2035(3) 0.0345(14) Uani 1 1 d .
H29A H 0.1800 0.9868 0.1601 0.041 Uiso 1 1 calc R
C30 C 0.1759(6) 1.1297(4) 0.1930(3) 0.0349(14) Uani 1 1 d .
C31 C 0.1103(6) 1.1688(4) 0.1465(3) 0.0433(16) Uani 1 1 d .
H31A H 0.0684 1.1394 0.1378 0.052 Uiso 1 1 calc R
C32 C 0.1067(6) 1.2531(4) 0.1124(3) 0.0468(17) Uani 1 1 d .
H32A H 0.0625 1.2801 0.0804 0.056 Uiso 1 1 calc R
C33 C 0.1680(6) 1.2971(4) 0.1254(3) 0.0407(16) Uani 1 1 d .
C34 C 0.2352(7) 1.2550(4) 0.1724(4) 0.053(2) Uani 1 1 d .
H34A H 0.2774 1.2838 0.1815 0.064 Uiso 1 1 calc R
C35 C 0.2403(7) 1.1708(4) 0.2060(4) 0.0508(19) Uani 1 1 d .
H35A H 0.2865 1.1427 0.2369 0.061 Uiso 1 1 calc R
C36 C 0.1598(6) 1.3905(4) 0.0904(3) 0.0436(17) Uani 1 1 d .
C37 C -0.0926(5) 0.8033(4) 0.3178(3) 0.0386(15) Uani 1 1 d .
H37A H -0.1171 0.8010 0.2825 0.046 Uiso 1 1 calc R
C38 C -0.0882(5) 0.8175(4) 0.4098(3) 0.0341(14) Uani 1 1 d .
H38A H -0.1101 0.8265 0.4505 0.041 Uiso 1 1 calc R
C39 C -0.2750(5) 0.8325(4) 0.3865(3) 0.0350(14) Uani 1 1 d .
C40 C -0.3309(5) 0.8898(5) 0.4192(4) 0.0484(18) Uani 1 1 d .
H40A H -0.2932 0.9178 0.4325 0.058 Uiso 1 1 calc R
C41 C -0.4435(5) 0.9062(5) 0.4324(4) 0.0468(17) Uani 1 1 d .
H41A H -0.4819 0.9451 0.4547 0.056 Uiso 1 1 calc R
C42 C -0.4993(5) 0.8640(4) 0.4120(3) 0.0382(15) Uani 1 1 d .
C43 C -0.4416(6) 0.8074(5) 0.3777(4) 0.0506(19) Uani 1 1 d .
H43A H -0.4791 0.7807 0.3629 0.061 Uiso 1 1 calc R
C44 C -0.3279(5) 0.7898(5) 0.3649(4) 0.0500(19) Uani 1 1 d .
H44A H -0.2887 0.7508 0.3427 0.060 Uiso 1 1 calc R
C45 C -0.6227(5) 0.8836(4) 0.4244(3) 0.0366(14) Uani 1 1 d .
C46 C -0.8598(7) 0.9504(4) 0.9186(3) 0.052(2) Uani 1 1 d .
H46A H -0.8713 1.0078 0.8972 0.063 Uiso 1 1 calc R
C47 C -0.8324(6) 0.8178(4) 0.9378(3) 0.0410(16) Uani 1 1 d .
H47A H -0.8213 0.7645 0.9333 0.049 Uiso 1 1 calc R
C48 C -0.8303(6) 0.8985(4) 0.8207(3) 0.0380(15) Uani 1 1 d .
C49 C -0.8950(6) 0.9666(4) 0.7818(3) 0.0408(16) Uani 1 1 d .
H49A H -0.9466 1.0063 0.7995 0.049 Uiso 1 1 calc R
C50 C -0.8809(6) 0.9744(4) 0.7160(3) 0.0401(15) Uani 1 1 d .
H50A H -0.9212 1.0210 0.6888 0.048 Uiso 1 1 calc R
C51 C -0.8080(6) 0.9136(4) 0.6908(3) 0.0379(15) Uani 1 1 d .
C52 C -0.7449(6) 0.8449(4) 0.7309(3) 0.0453(17) Uani 1 1 d .
H52A H -0.6959 0.8037 0.7137 0.054 Uiso 1 1 calc R
C53 C -0.7548(6) 0.8376(4) 0.7958(3) 0.0463(18) Uani 1 1 d .
H53A H -0.7115 0.7926 0.8224 0.056 Uiso 1 1 calc R
C54 C -0.7942(6) 0.9199(5) 0.6195(3) 0.0414(16) Uani 1 1 d .
O1 O 1.2025(5) 0.5196(3) -0.0832(2) 0.0502(13) Uani 1 1 d .
O2 O 1.1436(5) 0.6548(3) -0.0937(2) 0.0515(13) Uani 1 1 d .
O3 O 0.3414(4) 0.7560(4) 0.0888(3) 0.0605(15) Uani 1 1 d .
O4 O 0.3360(4) 0.7729(4) 0.1838(3) 0.0689(17) Uani 1 1 d .
O5 O 0.1973(4) 0.1374(3) 0.4615(2) 0.0422(11) Uani 1 1 d .
O6 O 0.1357(5) 0.1248(3) 0.3817(2) 0.0511(13) Uani 1 1 d .
O7 O 0.2142(6) 1.4283(3) 0.1036(3) 0.0733(19) Uani 1 1 d .
O8 O 0.0980(5) 1.4247(3) 0.0492(3) 0.0621(16) Uani 1 1 d .
O9 O -0.6667(4) 0.8297(3) 0.4231(3) 0.0561(14) Uani 1 1 d .
O10 O -0.6690(4) 0.9535(3) 0.4341(3) 0.0565(14) Uani 1 1 d .
O11 O -0.7558(6) 0.8570(4) 0.6002(2) 0.0691(17) Uani 1 1 d .
O12 O -0.8284(5) 0.9937(3) 0.5837(2) 0.0506(13) Uani 1 1 d .
C1E C 0.3455(16) 0.4123(15) 0.5054(11) 0.087(6) Uani 0.50 1 d P
H1EA H 0.2772 0.4256 0.5328 0.131 Uiso 0.50 1 calc PR
H1EB H 0.3499 0.3620 0.4948 0.131 Uiso 0.50 1 calc PR
H1EC H 0.3504 0.4581 0.4662 0.131 Uiso 0.50 1 calc PR
C2E C 0.5490(13) 0.3786(11) 0.5056(9) 0.069(5) Uani 0.50 1 d P
H2EA H 0.5990 0.3728 0.5334 0.103 Uiso 0.50 1 calc PR
H2EB H 0.5601 0.4231 0.4662 0.103 Uiso 0.50 1 calc PR
H2EC H 0.5617 0.3268 0.4953 0.103 Uiso 0.50 1 calc PR
C3E C 0.4128(17) 0.4026(9) 0.5973(11) 0.064(5) Uani 0.50 1 d P
H3EA H 0.4746 0.3950 0.6150 0.077 Uiso 0.50 1 calc PR
N1E N 0.4346(11) 0.3990(8) 0.5394(8) 0.059(4) Uani 0.50 1 d P
O1E O 0.3352(14) 0.4129(9) 0.6315(8) 0.092(5) Uani 0.50 1 d P
C1R C 0.603(2) 0.9938(15) 0.2347(10) 0.111(9) Uani 0.50 1 d P
H1RA H 0.6808 0.9862 0.2285 0.166 Uiso 0.50 1 calc PR
H1RB H 0.5743 0.9832 0.2803 0.166 Uiso 0.50 1 calc PR
H1RC H 0.5712 1.0506 0.2120 0.166 Uiso 0.50 1 calc PR
C2R C 0.4709(15) 0.9500(15) 0.2193(12) 0.098(8) Uani 0.50 1 d P
H2RA H 0.4303 0.9939 0.2386 0.147 Uiso 0.50 1 calc PR
H2RB H 0.4536 0.8973 0.2463 0.147 Uiso 0.50 1 calc PR
H2RC H 0.4521 0.9627 0.1771 0.147 Uiso 0.50 1 calc PR
C3R C 0.664(2) 0.8921(13) 0.1884(12) 0.099(8) Uani 0.50 1 d P
H3RA H 0.6435 0.8600 0.1693 0.118 Uiso 0.50 1 calc PR
O1R O 0.7544(9) 0.8797(9) 0.1860(7) 0.071(4) Uani 0.50 1 d P
N1R N 0.5804(9) 0.9442(8) 0.2134(7) 0.049(3) Uani 0.50 1 d P
C1T C 0.477(2) 0.1249(16) 0.3825(13) 0.120(10) Uani 0.50 1 d P
H1TA H 0.4459 0.1032 0.3580 0.179 Uiso 0.50 1 calc PR
H1TB H 0.4358 0.1171 0.4257 0.179 Uiso 0.50 1 calc PR
H1TC H 0.5513 0.0953 0.3847 0.179 Uiso 0.50 1 calc PR
C2T C 0.516(3) 0.260(2) 0.3853(15) 0.19(2) Uani 0.50 1 d P
H2TA H 0.5001 0.3190 0.3617 0.281 Uiso 0.50 1 calc PR
H2TB H 0.5931 0.2398 0.3842 0.281 Uiso 0.50 1 calc PR
H2TC H 0.4802 0.2528 0.4296 0.281 Uiso 0.50 1 calc PR
C3T C 0.4477(18) 0.245(2) 0.2925(16) 0.115(9) Uani 0.50 1 d P
H3TA H 0.4455 0.3027 0.2744 0.138 Uiso 0.50 1 calc PR
N1T N 0.4718(13) 0.2090(14) 0.3529(9) 0.101(7) Uani 0.50 1 d P
O1T O 0.4281(16) 0.2076(18) 0.2590(10) 0.146(9) Uani 0.50 1 d P
O1W O 0.1359(8) 0.0270(4) 0.0597(3) 0.046(2) Uani 0.60 1 d P
O2W O 0.1412(13) 0.0945(8) 0.0068(6) 0.059(4) Uani 0.40 1 d P
O3W O 0.091(2) 0.3812(16) 0.7303(12) 0.071(7) Uiso 0.25 1 d P
O4W O 0.117(2) 0.3987(16) 0.6667(12) 0.072(7) Uiso 0.25 1 d P
O5W O 1.0847(12) 0.5537(8) -0.5524(6) 0.079(4) Uiso 0.50 1 d P
O6W O 0.9849(16) 0.5928(12) -0.5537(9) 0.124(6) Uiso 0.50 1 d P
O7W O 1.493(3) 0.5139(19) -0.1313(15) 0.092(9) Uiso 0.25 1 d P
O8W O 0.490(3) 0.415(2) 0.1233(17) 0.118(11) Uiso 0.25 1 d P
O9W O 0.450(3) 0.784(2) -0.0859(19) 0.130(13) Uiso 0.25 1 d P
O10W O 1.555(3) 0.530(2) -0.2362(16) 0.107(10) Uiso 0.25 1 d P
O11W O 0.416(3) 0.501(2) 0.3373(17) 0.116(11) Uiso 0.25 1 d P
O12W O 0.167(3) 0.352(2) 0.7184(15) 0.092(9) Uiso 0.25 1 d P

loop_
_atom_site_aniso_label
_atom_site_aniso_U_11
_atom_site_aniso_U_22
_atom_site_aniso_U_33
_atom_site_aniso_U_23
_atom_site_aniso_U_13
_atom_site_aniso_U_12
Cd1 0.0528(3) 0.0282(2) 0.0262(2) -0.00722(18) -0.0031(2) -0.0148(2)
Cd2 0.0298(2) 0.0312(2) 0.0242(2) -0.00672(17) -0.00357(18) -0.01283(18)
Cd3 0.0298(2) 0.0272(2) 0.0276(2) -0.01185(17) -0.00074(18) -0.01046(18)
Cd4 0.0267(2) 0.0298(2) 0.0253(2) -0.00986(17) -0.00298(17) -0.01028(18)
Cd5 0.0330(2) 0.0275(2) 0.0271(2) -0.00862(17) -0.00303(18) -0.01232(18)
Cl1 0.0442(9) 0.0493(9) 0.0505(10) -0.0250(8) -0.0016(8) -0.0130(8)
Cl2 0.0404(8) 0.0400(8) 0.0345(8) -0.0162(6) -0.0106(7) -0.0008(7)
Cl3 0.0537(10) 0.0462(9) 0.0417(9) -0.0242(7) -0.0186(8) 0.0105(8)
Cl4 0.0282(7) 0.0528(10) 0.0644(11) -0.0393(9) 0.0025(8) -0.0133(7)
N1 0.123(7) 0.047(4) 0.034(3) -0.012(3) -0.013(4) -0.039(4)
N2 0.067(4) 0.038(3) 0.027(3) -0.007(2) -0.003(3) -0.026(3)
N3 0.077(4) 0.038(3) 0.031(3) -0.006(2) -0.012(3) -0.022(3)
N4 0.032(3) 0.040(3) 0.049(3) -0.019(2) -0.006(3) -0.018(2)
N5 0.034(3) 0.042(3) 0.045(3) -0.017(2) -0.004(3) -0.016(2)
N6 0.029(3) 0.056(4) 0.060(4) -0.030(3) -0.002(3) -0.016(3)
N7 0.061(4) 0.028(3) 0.026(3) -0.003(2) -0.008(3) -0.021(3)
N8 0.060(4) 0.030(3) 0.028(3) -0.005(2) -0.005(3) -0.022(3)
N9 0.076(4) 0.025(3) 0.031(3) -0.004(2) -0.012(3) -0.016(3)
N10 0.040(3) 0.027(2) 0.031(3) -0.007(2) -0.004(2) -0.013(2)
N11 0.051(3) 0.030(3) 0.027(3) -0.009(2) -0.001(2) -0.016(2)
N12 0.048(3) 0.025(2) 0.035(3) -0.003(2) -0.007(3) -0.014(2)
N13 0.029(3) 0.047(3) 0.029(3) -0.016(2) -0.004(2) -0.014(2)
N14 0.028(3) 0.046(3) 0.031(3) -0.019(2) 0.001(2) -0.013(2)
N15 0.029(3) 0.047(3) 0.034(3) -0.021(2) 0.001(2) -0.010(2)
N16 0.084(5) 0.035(3) 0.035(3) -0.008(2) -0.010(3) -0.022(3)
N17 0.058(4) 0.036(3) 0.028(3) -0.009(2) -0.006(3) -0.016(3)
N18 0.064(4) 0.034(3) 0.029(3) -0.008(2) -0.010(3) -0.016(3)
C1 0.141(9) 0.044(4) 0.035(4) -0.004(3) -0.019(5) -0.045(5)
C2 0.071(5) 0.037(3) 0.032(3) -0.007(3) -0.008(3) -0.029(4)
C3 0.061(5) 0.047(4) 0.031(3) -0.011(3) -0.007(3) -0.020(4)
C4 0.066(5) 0.035(3) 0.034(3) -0.004(3) -0.012(3) -0.018(3)
C5 0.058(4) 0.042(4) 0.031(3) -0.011(3) -0.001(3) -0.018(3)
C6 0.054(4) 0.049(4) 0.030(3) -0.011(3) -0.007(3) -0.019(3)
C7 0.108(7) 0.039(4) 0.041(4) -0.008(3) -0.013(5) -0.011(4)
C8 0.116(8) 0.043(4) 0.042(4) -0.019(3) -0.024(5) -0.006(5)
C9 0.054(4) 0.053(4) 0.027(3) -0.004(3) -0.006(3) -0.033(4)
C10 0.041(4) 0.054(4) 0.060(5) -0.029(4) -0.009(4) -0.019(3)
C11 0.037(4) 0.047(4) 0.061(4) -0.030(3) -0.002(3) -0.018(3)
C12 0.028(3) 0.068(5) 0.053(4) -0.031(4) 0.001(3) -0.019(3)
C13 0.036(4) 0.133(9) 0.068(6) -0.059(6) -0.009(4) -0.007(5)
C14 0.038(4) 0.151(10) 0.068(6) -0.069(6) 0.001(4) -0.014(5)
C15 0.024(3) 0.074(5) 0.049(4) -0.027(4) 0.000(3) -0.020(3)
C16 0.028(4) 0.202(13) 0.074(6) -0.062(8) -0.017(4) -0.019(6)
C17 0.040(5) 0.183(12) 0.054(5) -0.056(7) 0.001(4) -0.015(6)
C18 0.029(3) 0.056(4) 0.052(4) -0.021(3) 0.003(3) -0.022(3)
C19 0.066(5) 0.031(3) 0.033(3) -0.009(3) -0.008(3) -0.014(3)
C20 0.080(5) 0.031(3) 0.031(3) -0.008(3) -0.013(4) -0.021(3)
C21 0.075(5) 0.027(3) 0.037(4) -0.004(3) -0.015(4) -0.018(3)
C22 0.128(8) 0.034(4) 0.049(4) 0.003(3) -0.032(5) -0.041(5)
C23 0.111(7) 0.035(4) 0.044(4) 0.006(3) -0.030(5) -0.034(4)
C24 0.045(4) 0.027(3) 0.037(3) -0.006(3) -0.003(3) -0.016(3)
C25 0.064(5) 0.034(3) 0.042(4) -0.007(3) -0.016(4) -0.022(3)
C26 0.089(6) 0.037(4) 0.042(4) -0.003(3) -0.026(4) -0.020(4)
C27 0.049(4) 0.032(3) 0.034(3) -0.010(3) 0.003(3) -0.019(3)
C28 0.055(4) 0.029(3) 0.031(3) -0.007(3) -0.006(3) -0.017(3)
C29 0.047(4) 0.031(3) 0.029(3) -0.009(2) -0.003(3) -0.016(3)
C30 0.048(4) 0.026(3) 0.031(3) -0.005(2) 0.001(3) -0.018(3)
C31 0.049(4) 0.033(3) 0.051(4) -0.005(3) -0.009(3) -0.021(3)
C32 0.055(4) 0.034(3) 0.046(4) 0.001(3) -0.013(4) -0.014(3)
C33 0.050(4) 0.025(3) 0.042(4) -0.005(3) -0.005(3) -0.008(3)
C34 0.078(6) 0.034(4) 0.062(5) -0.015(3) -0.017(4) -0.028(4)
C35 0.077(5) 0.034(4) 0.049(4) -0.002(3) -0.023(4) -0.024(4)
C36 0.057(4) 0.032(3) 0.035(4) -0.007(3) 0.005(3) -0.015(3)
C37 0.030(3) 0.054(4) 0.040(4) -0.022(3) 0.000(3) -0.016(3)
C38 0.035(3) 0.048(4) 0.028(3) -0.020(3) 0.002(3) -0.017(3)
C39 0.018(3) 0.048(4) 0.044(4) -0.020(3) 0.001(3) -0.012(3)
C40 0.028(3) 0.066(5) 0.073(5) -0.044(4) -0.002(3) -0.020(3)
C41 0.029(3) 0.058(4) 0.062(5) -0.033(4) -0.001(3) -0.009(3)
C42 0.026(3) 0.043(4) 0.046(4) -0.014(3) 0.003(3) -0.016(3)
C43 0.030(3) 0.064(5) 0.076(5) -0.040(4) -0.007(4) -0.015(3)
C44 0.029(3) 0.061(5) 0.075(5) -0.045(4) 0.002(4) -0.013(3)
C45 0.029(3) 0.044(4) 0.038(3) -0.014(3) -0.001(3) -0.011(3)
C46 0.089(6) 0.031(3) 0.039(4) -0.004(3) -0.014(4) -0.022(4)
C47 0.061(4) 0.034(3) 0.027(3) -0.004(3) -0.008(3) -0.014(3)
C48 0.049(4) 0.041(4) 0.027(3) -0.006(3) -0.007(3) -0.020(3)
C49 0.051(4) 0.034(3) 0.033(3) -0.005(3) -0.013(3) -0.005(3)
C50 0.050(4) 0.039(4) 0.031(3) -0.005(3) -0.009(3) -0.013(3)
C51 0.048(4) 0.038(3) 0.030(3) -0.004(3) -0.011(3) -0.017(3)
C52 0.062(5) 0.043(4) 0.029(3) -0.011(3) -0.005(3) -0.009(4)
C53 0.065(5) 0.036(3) 0.031(3) -0.002(3) -0.018(3) -0.002(3)
C54 0.056(4) 0.050(4) 0.028(3) -0.007(3) -0.007(3) -0.031(4)
O1 0.070(4) 0.052(3) 0.031(2) -0.006(2) -0.013(2) -0.020(3)
O2 0.074(4) 0.057(3) 0.033(2) -0.019(2) -0.010(2) -0.021(3)
O3 0.033(3) 0.100(4) 0.065(3) -0.038(3) -0.001(3) -0.030(3)
O4 0.032(3) 0.123(5) 0.059(3) -0.048(4) 0.014(3) -0.021(3)
O5 0.060(3) 0.033(2) 0.031(2) -0.0038(19) 0.001(2) -0.019(2)
O6 0.081(4) 0.035(2) 0.046(3) -0.011(2) -0.008(3) -0.029(3)
O7 0.105(5) 0.032(3) 0.089(4) 0.004(3) -0.039(4) -0.031(3)
O8 0.102(5) 0.037(3) 0.048(3) 0.001(2) -0.016(3) -0.028(3)
O9 0.025(2) 0.068(3) 0.091(4) -0.035(3) -0.008(3) -0.020(2)
O10 0.030(2) 0.053(3) 0.084(4) -0.029(3) 0.015(3) -0.014(2)
O11 0.118(5) 0.058(3) 0.039(3) -0.018(3) -0.006(3) -0.032(4)
O12 0.076(4) 0.057(3) 0.026(2) -0.005(2) -0.012(2) -0.030(3)
C1E 0.065(12) 0.116(18) 0.095(15) -0.045(14) -0.018(12) -0.019(12)
C2E 0.042(9) 0.060(10) 0.087(13) -0.005(9) -0.001(9) -0.013(8)
C3E 0.067(12) 0.035(8) 0.087(14) -0.023(9) -0.007(11) -0.005(8)
N1E 0.047(7) 0.039(7) 0.080(10) -0.017(7) -0.010(7) 0.007(6)
O1E 0.101(11) 0.078(9) 0.112(12) -0.067(9) 0.012(10) -0.021(8)
C1R 0.16(3) 0.102(18) 0.052(12) 0.003(12) 0.013(14) -0.058(18)
C2R 0.047(10) 0.095(16) 0.14(2) -0.026(15) -0.030(13) 0.010(11)
C3R 0.14(2) 0.058(12) 0.102(18) -0.018(12) -0.013(18) -0.041(15)
O1R 0.024(5) 0.086(9) 0.097(10) -0.030(7) 0.001(6) -0.009(6)
N1R 0.030(6) 0.046(7) 0.070(9) -0.016(6) -0.005(6) -0.010(5)
C1T 0.081(16) 0.093(18) 0.14(2) 0.006(16) 0.021(16) -0.028(14)
C2T 0.19(3) 0.22(4) 0.13(2) -0.13(3) -0.06(2) 0.11(3)
C3T 0.052(13) 0.14(2) 0.13(2) -0.03(2) -0.001(15) -0.007(14)
N1T 0.050(9) 0.132(17) 0.073(12) -0.021(12) 0.007(9) 0.027(11)
O1T 0.101(14) 0.25(3) 0.116(15) -0.092(17) -0.018(12) -0.039(16)
O1W 0.101(7) 0.033(4) 0.016(3) -0.004(3) -0.018(4) -0.031(4)
O2W 0.090(11) 0.058(8) 0.046(7) -0.022(6) -0.011(7) -0.035(8)

loop_
_atom_type_symbol
_atom_type_description
_atom_type_scat_dispersion_real
_atom_type_scat_dispersion_imag
_atom_type_scat_source
C C 0.0033 0.0016 'International Tables Vol C Tables 4.2.6.8 and 6.1.1.4'
Cd Cd -0.8075 1.2024 'International Tables Vol C Tables 4.2.6.8 and 6.1.1.4'
Cl Cl 0.1484 0.1585 'International Tables Vol C Tables 4.2.6.8 and 6.1.1.4'
N N 0.0061 0.0033 'International Tables Vol C Tables 4.2.6.8 and 6.1.1.4'
H H 0.0000 0.0000 'International Tables Vol C Tables 4.2.6.8 and 6.1.1.4'
O O 0.0106 0.0060 'International Tables Vol C Tables 4.2.6.8 and 6.1.1.4'

loop_
_geom_angle_atom_site_label_1
_geom_angle_atom_site_label_2
_geom_angle_atom_site_label_3
_geom_angle
_geom_angle_site_symmetry_1
_geom_angle_site_symmetry_3
O1 Cd1 N4 134.23(19) . .
O1 Cd1 O8 82.06(19) . 1_645
N4 Cd1 O8 95.6(2) . 1_645
O1 Cd1 O7 114.1(2) . 1_645
N4 Cd1 O7 100.1(2) . 1_645
O8 Cd1 O7 54.1(2) 1_645 1_645
O1 Cd1 O2 54.89(17) . .
N4 Cd1 O2 91.80(19) . .
O8 Cd1 O2 123.41(18) 1_645 .
O7 Cd1 O2 168.0(2) 1_645 .
O1 Cd1 Cl1 116.52(15) . 1_655
N4 Cd1 Cl1 91.32(13) . 1_655
O8 Cd1 Cl1 144.74(15) 1_645 1_655
O7 Cd1 Cl1 90.68(16) 1_645 1_655
O2 Cd1 Cl1 90.75(13) . 1_655
O1 Cd1 C9 27.5(2) . .
N4 Cd1 C9 113.5(2) . .
O8 Cd1 C9 102.7(2) 1_645 .
O7 Cd1 C9 141.6(2) 1_645 .
O2 Cd1 C9 27.40(19) . .
Cl1 Cd1 C9 106.00(15) 1_655 .
O1 Cd1 C36 97.0(2) . 1_645
N4 Cd1 C36 101.1(2) . 1_645
O8 Cd1 C36 27.3(2) 1_645 1_645
O7 Cd1 C36 27.0(2) 1_645 1_645
O2 Cd1 C36 148.3(2) . 1_645
Cl1 Cd1 C36 117.50(18) 1_655 1_645
C9 Cd1 C36 122.9(2) . 1_645
O3 Cd2 N17 92.1(2) . 1_654
O3 Cd2 N7 92.9(2) . .
N17 Cd2 N7 174.03(19) 1_654 .
O3 Cd2 N5 171.1(2) . 1_455
N17 Cd2 N5 90.1(2) 1_654 1_455
N7 Cd2 N5 84.40(19) . 1_455
O3 Cd2 Cl2 99.21(15) . .
N17 Cd2 Cl2 93.22(15) 1_654 .
N7 Cd2 Cl2 89.13(14) . .
N5 Cd2 Cl2 89.28(14) 1_455 .
O3 Cd2 Cl1 84.43(16) . .
N17 Cd2 Cl1 89.80(15) 1_654 .
N7 Cd2 Cl1 87.51(14) . .
N5 Cd2 Cl1 86.95(14) 1_455 .
Cl2 Cd2 Cl1 175.17(6) . .
O4 Cd3 N8 91.3(2) . .
O4 Cd3 N10 87.8(2) . .
N8 Cd3 N10 178.04(18) . .
O4 Cd3 N14 172.2(2) . .
N8 Cd3 N14 95.3(2) . .
N10 Cd3 N14 85.43(19) . .
O4 Cd3 Cl3 87.94(16) . .
N8 Cd3 Cl3 87.94(14) . .
N10 Cd3 Cl3 90.28(13) . .
N14 Cd3 Cl3 88.18(13) . .
O4 Cd3 Cl2 96.57(15) . .
N8 Cd3 Cl2 87.36(14) . .
N10 Cd3 Cl2 94.48(13) . .
N14 Cd3 Cl2 87.87(13) . .
Cl3 Cd3 Cl2 173.56(6) . .
O9 Cd4 N2 90.0(2) 1_655 1_456
O9 Cd4 N13 174.14(19) 1_655 .
N2 Cd4 N13 95.9(2) 1_456 .
O9 Cd4 N11 90.1(2) 1_655 .
N2 Cd4 N11 174.11(19) 1_456 .
N13 Cd4 N11 84.08(18) . .
O9 Cd4 Cl3 91.74(15) 1_655 .
N2 Cd4 Cl3 95.32(15) 1_456 .
N13 Cd4 Cl3 87.47(13) . .
N11 Cd4 Cl3 90.56(13) . .
O9 Cd4 Cl4 93.45(14) 1_655 .
N2 Cd4 Cl4 85.01(15) 1_456 .
N13 Cd4 Cl4 87.34(13) . .
N11 Cd4 Cl4 89.11(13) . .
Cl3 Cd4 Cl4 174.80(6) . .
O12 Cd5 O10 111.2(2) . .
O12 Cd5 O5 84.59(18) . 1_465
O10 Cd5 O5 95.21(19) . 1_465
O12 Cd5 Cl4 115.57(15) . 1_455
O10 Cd5 Cl4 100.90(15) . 1_455
O5 Cd5 Cl4 146.68(13) 1_465 1_455
O12 Cd5 O6 135.70(17) . 1_465
O10 Cd5 O6 90.3(2) . 1_465
O5 Cd5 O6 54.28(16) 1_465 1_465
Cl4 Cd5 O6 96.37(13) 1_455 1_465
O12 Cd5 C27 110.25(19) . 1_465
O10 Cd5 C27 94.0(2) . 1_465
O5 Cd5 C27 27.28(18) 1_465 1_465
Cl4 Cd5 C27 121.69(15) 1_455 1_465
O6 Cd5 C27 27.03(17) 1_465 1_465
O12 Cd5 Cl4 75.82(16) . 2_476
O10 Cd5 Cl4 172.94(16) . 2_476
O5 Cd5 Cl4 84.36(13) 1_465 2_476
Cl4 Cd5 Cl4 76.14(6) 1_455 2_476
O6 Cd5 Cl4 83.67(14) 1_465 2_476
C27 Cd5 Cl4 82.33(15) 1_465 2_476
Cd1 Cl1 Cd2 109.06(7) 1_455 .
Cd2 Cl2 Cd3 93.09(5) . .
Cd4 Cl3 Cd3 95.04(6) . .
Cd5 Cl4 Cd4 110.55(6) 1_655 .
Cd5 Cl4 Cd5 103.86(6) 1_655 2_476
Cd4 Cl4 Cd5 145.26(7) . 2_476
C1 N1 N2 104.7(6) . .
C2 N2 N1 108.5(5) . .
C2 N2 Cd4 125.6(4) . 1_654
N1 N2 Cd4 125.9(4) . 1_654
C1 N3 C2 102.2(6) . .
C1 N3 C3 128.7(6) . .
C2 N3 C3 129.1(6) . .
C10 N4 N5 107.8(5) . .
C10 N4 Cd1 124.4(4) . .
N5 N4 Cd1 127.5(4) . .
C11 N5 N4 107.3(5) . .
C11 N5 Cd2 127.7(4) . 1_655
N4 N5 Cd2 125.0(4) . 1_655
C11 N6 C10 105.0(6) . .
C11 N6 C12 128.9(6) . .
C10 N6 C12 126.0(6) . .
C19 N7 N8 108.2(5) . .
C19 N7 Cd2 130.7(4) . .
N8 N7 Cd2 120.1(3) . .
C20 N8 N7 107.5(5) . .
C20 N8 Cd3 131.3(4) . .
N7 N8 Cd3 121.1(3) . .
C20 N9 C19 105.2(5) . .
C20 N9 C21 127.4(5) . .
C19 N9 C21 127.4(6) . .
C29 N10 N11 107.9(5) . .
C29 N10 Cd3 130.0(4) . .
N11 N10 Cd3 122.0(3) . .
C28 N11 N10 107.3(5) . .
C28 N11 Cd4 133.2(4) . .
N10 N11 Cd4 119.5(3) . .
C29 N12 C28 105.3(5) . .
C29 N12 C30 127.3(5) . .
C28 N12 C30 127.3(5) . .
C38 N13 N14 108.1(5) . .
C38 N13 Cd4 130.8(4) . .
N14 N13 Cd4 120.4(4) . .
C37 N14 N13 105.9(5) . .
C37 N14 Cd3 133.0(4) . .
N13 N14 Cd3 120.7(4) . .
C37 N15 C38 105.1(5) . .
C37 N15 C39 127.5(5) . .
C38 N15 C39 127.4(5) . .
C46 N16 N17 105.7(6) . .
C47 N17 N16 107.7(5) . .
C47 N17 Cd2 126.5(4) . 1_456
N16 N17 Cd2 125.7(4) . 1_456
C47 N18 C46 103.0(5) . .
C47 N18 C48 127.2(6) . .
C46 N18 C48 129.8(6) . .
N1 C1 N3 113.5(7) . .
N2 C2 N3 111.0(6) . .
C8 C3 C4 121.0(6) . .
C8 C3 N3 119.2(6) . .
C4 C3 N3 119.8(6) . .
C5 C4 C3 120.7(7) . .
C4 C5 C6 119.1(7) . .
C5 C6 C7 119.5(6) . .
C5 C6 C9 120.0(6) . .
C7 C6 C9 120.5(6) . .
C8 C7 C6 120.4(7) . .
C3 C8 C7 119.3(7) . .
O2 C9 O1 122.5(6) . .
O2 C9 C6 119.4(6) . .
O1 C9 C6 118.1(6) . .
O2 C9 Cd1 66.1(4) . .
O1 C9 Cd1 56.5(3) . .
C6 C9 Cd1 172.9(5) . .
N4 C10 N6 109.3(6) . .
N5 C11 N6 110.6(6) . .
C13 C12 C17 121.9(7) . .
C13 C12 N6 120.2(6) . .
C17 C12 N6 117.8(7) . .
C12 C13 C14 118.8(7) . .
C15 C14 C13 120.5(8) . .
C16 C15 C14 118.1(7) . .
C16 C15 C18 121.9(6) . .
C14 C15 C18 119.7(7) . .
C15 C16 C17 122.0(8) . .
C12 C17 C16 118.1(8) . .
O4 C18 O3 128.2(7) . .
O4 C18 C15 116.1(6) . .
O3 C18 C15 115.7(6) . .
N7 C19 N9 109.2(6) . .
N8 C20 N9 109.9(6) . .
C22 C21 C26 120.9(6) . .
C22 C21 N9 119.4(6) . .
C26 C21 N9 119.7(6) . .
C21 C22 C23 118.8(7) . .
C24 C23 C22 120.7(7) . .
C23 C24 C25 119.8(6) . .
C23 C24 C27 120.4(6) . .
C25 C24 C27 119.8(6) . .
C26 C25 C24 119.6(6) . .
C21 C26 C25 120.0(6) . .
O6 C27 O5 122.8(6) . .
O6 C27 C24 119.9(6) . .
O5 C27 C24 117.3(6) . .
O6 C27 Cd5 66.3(3) . 1_645
O5 C27 Cd5 56.6(3) . 1_645
C24 C27 Cd5 173.5(5) . 1_645
N11 C28 N12 109.8(6) . .
N10 C29 N12 109.6(5) . .
C31 C30 C35 121.8(6) . .
C31 C30 N12 118.8(6) . .
C35 C30 N12 119.4(6) . .
C30 C31 C32 119.1(7) . .
C33 C32 C31 120.8(6) . .
C32 C33 C34 118.6(6) . .
C32 C33 C36 120.8(6) . .
C34 C33 C36 120.6(7) . .
C35 C34 C33 121.0(7) . .
C30 C35 C34 118.7(7) . .
O7 C36 O8 123.0(6) . .
O7 C36 C33 119.3(7) . .
O8 C36 C33 117.7(7) . .
O7 C36 Cd1 62.8(4) . 1_465
O8 C36 Cd1 60.8(4) . 1_465
C33 C36 Cd1 171.4(5) . 1_465
N14 C37 N15 110.2(6) . .
N13 C38 N15 110.7(5) . .
C40 C39 C44 122.0(6) . .
C40 C39 N15 118.8(6) . .
C44 C39 N15 119.2(6) . .
C39 C40 C41 119.9(6) . .
C40 C41 C42 119.7(6) . .
C43 C42 C41 119.8(6) . .
C43 C42 C45 120.2(6) . .
C41 C42 C45 120.0(6) . .
C42 C43 C44 120.8(7) . .
C39 C44 C43 117.8(6) . .
O9 C45 O10 127.3(6) . .
O9 C45 C42 116.8(6) . .
O10 C45 C42 115.9(6) . .
N16 C46 N18 112.5(6) . .
N17 C47 N18 111.1(6) . .
C53 C48 C49 121.7(6) . .
C53 C48 N18 118.7(6) . .
C49 C48 N18 119.6(6) . .
C50 C49 C48 118.5(6) . .
C51 C50 C49 120.4(6) . .
C50 C51 C52 120.0(6) . .
C50 C51 C54 121.0(6) . .
C52 C51 C54 119.0(6) . .
C53 C52 C51 120.4(7) . .
C52 C53 C48 118.8(6) . .
O11 C54 O12 124.8(6) . .
O11 C54 C51 121.1(6) . .
O12 C54 C51 114.0(6) . .
C9 O1 Cd1 95.9(4) . .
C9 O2 Cd1 86.5(4) . .
C18 O3 Cd2 130.0(5) . .
C18 O4 Cd3 140.6(5) . .
C27 O5 Cd5 96.1(4) . 1_645
C27 O6 Cd5 86.7(4) . 1_645
C36 O7 Cd1 90.2(4) . 1_465
C36 O8 Cd1 91.9(5) . 1_465
C45 O9 Cd4 142.7(5) . 1_455
C45 O10 Cd5 134.3(5) . .
C54 O12 Cd5 116.3(4) . .
O1E C3E N1E 133(2) . .
C3E N1E C1E 119.0(16) . .
C3E N1E C2E 122.2(16) . .
C1E N1E C2E 118.8(16) . .
O1R C3R N1R 133(2) . .
C1R N1R C3R 117(2) . .
C1R N1R C2R 115(2) . .
C3R N1R C2R 128.6(19) . .
O1T C3T N1T 124(3) . .
C1T N1T C3T 121(3) . .
C1T N1T C2T 119(2) . .
C3T N1T C2T 119(3) . .
O12W O3W O4W 70(3) . .
O3W O4W O12W 43.6(17) . .
O3W O12W O4W 66(3) . .

loop_
_geom_bond_atom_site_label_1
_geom_bond_atom_site_label_2
_geom_bond_distance
_geom_bond_site_symmetry_2
Cd1 O1 2.266(5) .
Cd1 N4 2.307(5) .
Cd1 O8 2.361(5) 1_645
Cd1 O7 2.404(5) 1_645
Cd1 O2 2.475(5) .
Cd1 Cl1 2.5012(19) 1_655
Cd1 C9 2.702(6) .
Cd1 C36 2.702(7) 1_645
Cd2 O3 2.241(5) .
Cd2 N17 2.291(5) 1_654
Cd2 N7 2.376(5) .
Cd2 N5 2.447(5) 1_455
Cd2 Cl2 2.5979(18) .
Cd2 Cl1 2.6349(19) .
Cd3 O4 2.225(5) .
Cd3 N8 2.331(5) .
Cd3 N10 2.340(5) .
Cd3 N14 2.351(5) .
Cd3 Cl3 2.6127(18) .
Cd3 Cl2 2.6227(17) .
Cd4 O9 2.255(5) 1_655
Cd4 N2 2.338(5) 1_456
Cd4 N13 2.411(5) .
Cd4 N11 2.425(5) .
Cd4 Cl3 2.5459(18) .
Cd4 Cl4 2.5860(18) .
Cd5 O12 2.180(4) .
Cd5 O10 2.221(5) .
Cd5 O5 2.300(5) 1_465
Cd5 Cl4 2.4962(17) 1_455
Cd5 O6 2.511(5) 1_465
Cd5 C27 2.738(6) 1_465
Cd5 Cl4 2.9124(19) 2_476
Cl1 Cd1 2.5012(19) 1_455
Cl4 Cd5 2.4962(17) 1_655
Cl4 Cd5 2.9123(19) 2_476
N1 C1 1.282(9) .
N1 N2 1.367(8) .
N2 C2 1.273(8) .
N2 Cd4 2.338(5) 1_654
N3 C1 1.341(9) .
N3 C2 1.354(8) .
N3 C3 1.450(8) .
N4 C10 1.314(8) .
N4 N5 1.368(7) .
N5 C11 1.300(9) .
N5 Cd2 2.447(5) 1_655
N6 C11 1.355(8) .
N6 C10 1.361(9) .
N6 C12 1.439(8) .
N7 C19 1.298(8) .
N7 N8 1.368(7) .
N8 C20 1.304(8) .
N9 C20 1.355(8) .
N9 C19 1.371(8) .
N9 C21 1.441(8) .
N10 C29 1.310(7) .
N10 N11 1.370(7) .
N11 C28 1.311(8) .
N12 C29 1.358(8) .
N12 C28 1.362(8) .
N12 C30 1.438(7) .
N13 C38 1.283(8) .
N13 N14 1.384(6) .
N14 C37 1.331(8) .
N15 C37 1.344(8) .
N15 C38 1.361(8) .
N15 C39 1.444(7) .
N16 C46 1.273(9) .
N16 N17 1.392(8) .
N17 C47 1.279(8) .
N17 Cd2 2.291(5) 1_456
N18 C47 1.355(8) .
N18 C46 1.363(9) .
N18 C48 1.428(8) .
C3 C8 1.364(10) .
C3 C4 1.375(10) .
C4 C5 1.375(9) .
C5 C6 1.395(9) .
C6 C7 1.392(10) .
C6 C9 1.509(9) .
C7 C8 1.384(10) .
C9 O2 1.245(9) .
C9 O1 1.256(8) .
C12 C13 1.356(11) .
C12 C17 1.360(11) .
C13 C14 1.385(11) .
C14 C15 1.379(10) .
C15 C16 1.360(11) .
C15 C18 1.521(9) .
C16 C17 1.375(11) .
C18 O4 1.205(8) .
C18 O3 1.243(8) .
C21 C22 1.364(10) .
C21 C26 1.368(10) .
C22 C23 1.399(9) .
C23 C24 1.358(10) .
C24 C25 1.385(9) .
C24 C27 1.505(8) .
C25 C26 1.382(9) .
C27 O6 1.247(8) .
C27 O5 1.262(8) .
C27 Cd5 2.738(6) 1_645
C30 C31 1.363(9) .
C30 C35 1.372(10) .
C31 C32 1.390(9) .
C32 C33 1.378(10) .
C33 C34 1.389(10) .
C33 C36 1.523(9) .
C34 C35 1.383(9) .
C36 O7 1.226(9) .
C36 O8 1.239(9) .
C36 Cd1 2.702(7) 1_465
C39 C40 1.362(9) .
C39 C44 1.390(9) .
C40 C41 1.380(9) .
C41 C42 1.394(9) .
C42 C43 1.382(10) .
C42 C45 1.511(8) .
C43 C44 1.392(9) .
C45 O9 1.236(8) .
C45 O10 1.254(8) .
C48 C53 1.384(10) .
C48 C49 1.386(9) .
C49 C50 1.390(9) .
C50 C51 1.373(10) .
C51 C52 1.394(9) .
C51 C54 1.515(9) .
C52 C53 1.377(9) .
C54 O11 1.233(9) .
C54 O12 1.270(8) .
O5 Cd5 2.300(4) 1_645
O6 Cd5 2.511(5) 1_645
O7 Cd1 2.404(5) 1_465
O8 Cd1 2.361(5) 1_465
O9 Cd4 2.255(4) 1_455
C1E N1E 1.45(2) .
C2E N1E 1.49(2) .
C3E O1E 1.11(2) .
C3E N1E 1.26(2) .
C1R N1R 1.24(3) .
C2R N1R 1.37(2) .
C3R O1R 1.11(3) .
C3R N1R 1.34(3) .
C1T N1T 1.37(3) .
C2T N1T 1.60(4) .
C3T O1T 1.25(3) .
C3T N1T 1.34(3) .
O1W O2W 1.349(14) .
O3W O12W 0.99(3) .
O3W O4W 1.31(3) .
O4W O12W 1.35(4) .
O5W O6W 1.28(2) .
O7W O8W 1.38(4) 2_765
O8W O7W 1.38(4) 2_765
